data_4036418
loop_
_publ_author_name
'Pyatakov, Dmitry A.'
'Sokolov, Andrey N.'
'Astakhov, Alexander V.'
'Chernenko, Andrey Yu'
'Fakhrutdinov, Artem N.'
'Rybakov, Victor B.'
'Chernyshev, Vladimir V.'
'Chernyshev, Victor M.'

_publ_contact_author 'Dr. Victor B. Rybakov'
_publ_section_title
;
 Diversity Oriented Synthesis of Polycyclic Heterocycles through the
 Condensation of 2-Amino[1,2,4]triazolo[1,5-a]pyrimidines with
 1,3-Diketones.
;
_journal_issue 21
_journal_name_full 'The Journal of organic chemistry'
_journal_page_first 10694
_journal_page_last 10709
_journal_paper_doi 10.1021/acs.joc.5b01908
_journal_volume 80
_journal_year 2015
_chemical_absolute_configuration ad
_chemical_compound_source 'Synthesis as described'
_chemical_formula_moiety 'C22 H18 N5, Cl O4'
_chemical_formula_sum 'C22 H18 Cl N5 O4'
_chemical_formula_weight 451.86
_chemical_melting_point_gt 558
_chemical_melting_point_lt 559
_chemical_name_systematic
; 
 8,10-Dimethyl-2,4-diphenyl[1,2,4]triazolo[1,5-a:4,3-a']dipyrimidin-5-ium
 perchlorate
;
_space_group_IT_number 29
_space_group_name_Hall 'P 2c -2ac'
_space_group_name_H-M_alt 'P c a 21'
_symmetry_cell_setting orthorhombic
_symmetry_space_group_name_Hall 'P 2c -2ac'
_symmetry_space_group_name_H-M 'P c a 21'
_atom_sites_solution_hydrogens geom
_atom_sites_solution_primary direct
_atom_sites_solution_secondary difmap
_audit_creation_method SHELXL-97
_cell_angle_alpha 90.00
_cell_angle_beta 90.00
_cell_angle_gamma 90.00
_cell_formula_units_Z 8
_cell_length_a 15.2394(7)
_cell_length_b 20.1577(12)
_cell_length_c 14.1744(7)
_cell_measurement_reflns_used 32076
_cell_measurement_temperature 295(2)
_cell_measurement_theta_max 69.89
_cell_measurement_theta_min 3.81
_cell_volume 4354.3(4)
_computing_cell_refinement '<i>X--AREA</i>  (STOE & CIE, 2012)'
_computing_data_collection '<i>X--AREA</i>  (STOE & CIE, 2012)'
_computing_data_reduction '<i>X--AREA</i>  (STOE & CIE, 2012)'
_computing_molecular_graphics '<i>Ortep--3</i> (Farrugia,   1997)'
_computing_publication_material '<i>WinGX</i>    (Farrugia,   1999)'
_computing_structure_refinement '<i>SHELXL97</i> (Sheldrick,  2008)'
_computing_structure_solution '<i>SHELXS97</i> (Sheldrick,  2008)'
_diffrn_ambient_temperature 295(2)
_diffrn_detector Pilatus100K
_diffrn_detector_area_resol_mean 5.81
_diffrn_detector_type STOE
_diffrn_measured_fraction_theta_full 0.994
_diffrn_measured_fraction_theta_max 0.994
_diffrn_measurement_details '3497 frames, detector distance = 60 mm'
_diffrn_measurement_device_type 'Stoe STADI VARI'
_diffrn_measurement_method 'rotation method'
_diffrn_radiation_collimation 'focusing mirrors'
_diffrn_radiation_monochromator none
_diffrn_radiation_polarisn_norm 0
_diffrn_radiation_type 'Cu K\a'
_diffrn_radiation_wavelength 1.5418
_diffrn_reflns_av_R_equivalents 0.0000
_diffrn_reflns_av_sigmaI/netI 0.1532
_diffrn_reflns_limit_h_max 18
_diffrn_reflns_limit_h_min 0
_diffrn_reflns_limit_k_max 24
_diffrn_reflns_limit_k_min 0
_diffrn_reflns_limit_l_max 11
_diffrn_reflns_limit_l_min -17
_diffrn_reflns_number 6654
_diffrn_reflns_theta_full 69.98
_diffrn_reflns_theta_max 69.98
_diffrn_reflns_theta_min 3.64
_diffrn_source 'Cu GeniX 3D'
_diffrn_source_current 0.600
_diffrn_source_power 0.030
_diffrn_source_voltage 50
_exptl_absorpt_coefficient_mu 1.894
_exptl_absorpt_correction_T_max 0.9348
_exptl_absorpt_correction_T_min 0.1787
_exptl_absorpt_correction_type refdelf
_exptl_absorpt_process_details
;
 Walker, N. & Stuart, D (1983) Acta. Cryst. A39, 158-166
;
_exptl_crystal_colour Colourless
_exptl_crystal_density_diffrn 1.379
_exptl_crystal_density_method 'not measured'
_exptl_crystal_description Prism
_exptl_crystal_F_000 1872
_exptl_crystal_preparation Acetonitrile
_exptl_crystal_size_max 0.20
_exptl_crystal_size_mid 0.20
_exptl_crystal_size_min 0.20
_refine_diff_density_max 0.194
_refine_diff_density_min -0.199
_refine_diff_density_rms 0.042
_refine_ls_abs_structure_details 'Flack, H. D. (1983), Acta Cryst. A39, 876-881'
_refine_ls_abs_structure_Flack -0.001(16)
_refine_ls_extinction_method none
_refine_ls_goodness_of_fit_ref 0.779
_refine_ls_hydrogen_treatment constr
_refine_ls_matrix_type full
_refine_ls_number_parameters 581
_refine_ls_number_reflns 6654
_refine_ls_number_restraints 1
_refine_ls_restrained_S_all 0.779
_refine_ls_R_factor_all 0.1062
_refine_ls_R_factor_gt 0.0488
_refine_ls_shift/su_max 0.002
_refine_ls_shift/su_mean 0.000
_refine_ls_structure_factor_coef Fsqd
_refine_ls_weighting_details 'calc w=1/[\s^2^(Fo^2^)+(0.0324P)^2^] where P=(Fo^2^+2Fc^2^)/3'
_refine_ls_weighting_scheme calc
_refine_ls_wR_factor_gt 0.0860
_refine_ls_wR_factor_ref 0.1001
_reflns_number_gt 3721
_reflns_number_total 6654
_reflns_threshold_expression >2\s(I)
_cod_data_source_file 9a.cif
_cod_data_source_block ncher13
_cod_depositor_comments
;
The following automatic conversions were performed:

data item '_symmetry_cell_setting' value 'Orthorhombic' was changed
to 'orthorhombic' in accordance with the
/home/saulius/struct/COD-crude-data/automatic-downloads/DataCite-retrospective/ACS/depositions/lib/dictionaries/cif_core.dic
dictionary named 'cif_core.dic' version 2.4.2 last updated on
2011-04-26.

Automatic conversion script
Id: cif_fix_values 6909 2019-04-08 15:41:33Z antanas 
;
_cod_database_code 4036418
_exptl_absorpt_factor_mur 0.189

loop_
_symmetry_equiv_pos_as_xyz
'x, y, z'
'-x, -y, z+1/2'
'-x+1/2, y, z+1/2'
'x+1/2, -y, z'

loop_
_atom_site_label
_atom_site_type_symbol
_atom_site_fract_x
_atom_site_fract_y
_atom_site_fract_z
_atom_site_U_iso_or_equiv
_atom_site_adp_type
_atom_site_occupancy
_atom_site_symmetry_multiplicity
_atom_site_calc_flag
_atom_site_refinement_flags
Cl1A Cl 0.63284(8) 0.95866(6) 0.68303(10) 0.0539(3) Uani 1 1 d .
O11A O 0.6784(4) 1.0149(4) 0.6599(5) 0.167(2) Uani 1 1 d .
O12A O 0.6823(4) 0.9225(3) 0.7452(5) 0.163(2) Uani 1 1 d .
O13A O 0.5562(4) 0.9751(4) 0.7278(5) 0.174(3) Uani 1 1 d .
O14A O 0.6158(4) 0.9212(3) 0.6041(5) 0.156(2) Uani 1 1 d .
C1A C 0.8390(3) 1.1022(3) 0.9022(4) 0.0560(13) Uani 1 1 d .
C2A C 0.8432(3) 1.0350(2) 0.9219(4) 0.0558(12) Uani 1 1 d .
H2A H 0.8346 1.0194 0.9830 0.067 Uiso 1 1 calc R
C3A C 0.8604(3) 0.9915(2) 0.8480(4) 0.0486(12) Uani 1 1 d .
N4A N 0.8668(2) 1.01882(16) 0.7598(3) 0.0451(9) Uani 1 1 d .
C5A C 0.8863(2) 0.99505(18) 0.6739(3) 0.0387(10) Uani 1 1 d .
N6A N 0.8976(2) 0.93219(15) 0.6459(3) 0.0388(9) Uani 1 1 d .
C7A C 0.9135(2) 0.92248(18) 0.5556(3) 0.0372(10) Uani 1 1 d .
C8A C 0.9159(2) 0.97658(18) 0.4906(3) 0.0399(11) Uani 1 1 d .
H8A H 0.9248 0.9685 0.4268 0.048 Uiso 1 1 calc R
C9A C 0.9049(2) 1.04125(19) 0.5222(4) 0.0391(10) Uani 1 1 d .
N10A N 0.8879(2) 1.04878(16) 0.6131(3) 0.0392(9) Uani 1 1 d .
N11A N 0.8727(2) 1.10696(15) 0.6604(3) 0.0448(9) Uani 1 1 d .
N13A N 0.8454(2) 1.13068(19) 0.8206(3) 0.0536(10) Uani 1 1 d .
C14A C 0.8203(3) 1.1495(3) 0.9876(4) 0.0771(16) Uani 1 1 d .
H14A H 0.7626 1.1409 1.0118 0.116 Uiso 1 1 calc R
H14B H 0.8240 1.1948 0.9670 0.116 Uiso 1 1 calc R
H14C H 0.8629 1.1417 1.0363 0.116 Uiso 1 1 calc R
C15A C 0.8613(3) 0.9172(2) 0.8625(4) 0.0655(15) Uani 1 1 d .
H15A H 0.9159 0.9043 0.8909 0.098 Uiso 1 1 calc R
H15B H 0.8550 0.8954 0.8027 0.098 Uiso 1 1 calc R
H15C H 0.8137 0.9048 0.9031 0.098 Uiso 1 1 calc R
C71A C 0.9289(3) 0.8521(2) 0.5284(3) 0.0517(12) Uani 1 1 d .
C72A C 0.9566(4) 0.8065(2) 0.5932(4) 0.0711(17) Uani 1 1 d .
H72A H 0.9590 0.8184 0.6565 0.085 Uiso 1 1 calc R
C73A C 0.9812(4) 0.7434(3) 0.5673(6) 0.091(2) Uani 1 1 d .
H73A H 1.0003 0.7131 0.6123 0.109 Uiso 1 1 calc R
C74A C 0.9769(5) 0.7255(3) 0.4711(6) 0.096(2) Uani 1 1 d .
H74A H 0.9929 0.6830 0.4520 0.116 Uiso 1 1 calc R
C75A C 0.9486(5) 0.7719(3) 0.4054(5) 0.100(2) Uani 1 1 d .
H75A H 0.9466 0.7606 0.3418 0.120 Uiso 1 1 calc R
C76A C 0.9237(4) 0.8338(2) 0.4334(4) 0.0779(18) Uani 1 1 d .
H76A H 0.9032 0.8641 0.3890 0.094 Uiso 1 1 calc R
C91A C 0.9137(3) 1.0998(2) 0.4590(3) 0.0417(11) Uani 1 1 d .
C92A C 0.8792(3) 1.0960(2) 0.3696(3) 0.0538(13) Uani 1 1 d .
H92A H 0.8487 1.0581 0.3514 0.065 Uiso 1 1 calc R
C93A C 0.8892(3) 1.1480(3) 0.3061(4) 0.0739(16) Uani 1 1 d .
H93A H 0.8658 1.1452 0.2456 0.089 Uiso 1 1 calc R
C94A C 0.9342(3) 1.2037(3) 0.3342(5) 0.0683(15) Uani 1 1 d .
H94A H 0.9413 1.2388 0.2923 0.082 Uiso 1 1 calc R
C95A C 0.9694(3) 1.2082(2) 0.4251(5) 0.0677(16) Uani 1 1 d .
H95A H 0.9997 1.2461 0.4434 0.081 Uiso 1 1 calc R
C96A C 0.9591(3) 1.15606(18) 0.4878(4) 0.0467(12) Uani 1 1 d .
H96A H 0.9821 1.1587 0.5484 0.056 Uiso 1 1 calc R
C12A C 0.8620(3) 1.0885(2) 0.7479(3) 0.0429(11) Uani 1 1 d .
Cl1B Cl 0.57149(8) 0.50865(7) 1.00806(11) 0.0603(3) Uani 1 1 d .
O11B O 0.6199(4) 0.5162(3) 1.0895(4) 0.151(2) Uani 1 1 d .
O12B O 0.6245(5) 0.4983(4) 0.9328(5) 0.184(3) Uani 1 1 d .
O13B O 0.5200(5) 0.5622(4) 0.9944(6) 0.203(3) Uani 1 1 d .
O14B O 0.5180(4) 0.4537(4) 1.0186(6) 0.183(3) Uani 1 1 d .
C1B C 0.3287(3) 0.3749(3) 0.8633(4) 0.0673(15) Uani 1 1 d .
C2B C 0.3128(4) 0.4423(3) 0.8637(4) 0.0641(15) Uani 1 1 d .
H2B H 0.2589 0.4576 0.8858 0.077 Uiso 1 1 calc R
C3B C 0.3740(3) 0.4882(3) 0.8325(4) 0.0583(13) Uani 1 1 d .
N4B N 0.4472(2) 0.45738(19) 0.7959(3) 0.0505(10) Uani 1 1 d .
C5B C 0.5182(3) 0.4823(2) 0.7522(3) 0.0414(10) Uani 1 1 d .
N6B N 0.5403(2) 0.54516(16) 0.7333(2) 0.0435(9) Uani 1 1 d .
C7B C 0.6143(3) 0.55374(18) 0.6866(3) 0.0448(10) Uani 1 1 d .
C8B C 0.6706(3) 0.50066(19) 0.6618(3) 0.0471(12) Uani 1 1 d .
H8B H 0.7227 0.5090 0.6296 0.056 Uiso 1 1 calc R
C9B C 0.6479(3) 0.43692(17) 0.6854(3) 0.0398(10) Uani 1 1 d .
N10B N 0.5716(2) 0.42897(15) 0.7318(2) 0.0423(9) Uani 1 1 d .
N11B N 0.5334(2) 0.37049(16) 0.7568(3) 0.0503(10) Uani 1 1 d .
C12B C 0.4584(3) 0.3878(2) 0.7948(3) 0.0467(12) Uani 1 1 d .
N13B N 0.3987(3) 0.3467(2) 0.8326(3) 0.0624(11) Uani 1 1 d .
C14B C 0.2567(4) 0.3258(3) 0.8999(5) 0.0848(18) Uani 1 1 d .
H14D H 0.2225 0.3471 0.9481 0.127 Uiso 1 1 calc R
H14E H 0.2842 0.2869 0.9254 0.127 Uiso 1 1 calc R
H14F H 0.2190 0.3133 0.8485 0.127 Uiso 1 1 calc R
C15B C 0.3650(4) 0.5630(2) 0.8295(4) 0.0729(16) Uani 1 1 d .
H15D H 0.3084 0.5755 0.8533 0.109 Uiso 1 1 calc R
H15E H 0.3710 0.5781 0.7656 0.109 Uiso 1 1 calc R
H15F H 0.4099 0.5828 0.8678 0.109 Uiso 1 1 calc R
C71B C 0.6380(4) 0.6243(2) 0.6712(4) 0.0603(13) Uani 1 1 d .
C72B C 0.5729(4) 0.6717(2) 0.6766(5) 0.0795(16) Uani 1 1 d .
H72B H 0.5155 0.6588 0.6896 0.095 Uiso 1 1 calc R
C73B C 0.5917(5) 0.7384(3) 0.6629(5) 0.099(2) Uani 1 1 d .
H73B H 0.5475 0.7700 0.6684 0.119 Uiso 1 1 calc R
C74B C 0.6765(6) 0.7577(3) 0.6411(5) 0.102(2) Uani 1 1 d .
H74B H 0.6893 0.8022 0.6304 0.122 Uiso 1 1 calc R
C75B C 0.7417(6) 0.7105(3) 0.6353(5) 0.116(3) Uani 1 1 d .
H75B H 0.7989 0.7234 0.6217 0.139 Uiso 1 1 calc R
C76B C 0.7231(4) 0.6441(2) 0.6496(4) 0.0734(17) Uani 1 1 d .
H76B H 0.7676 0.6127 0.6448 0.088 Uiso 1 1 calc R
C91B C 0.7040(2) 0.37935(18) 0.6613(3) 0.0417(11) Uani 1 1 d .
C92B C 0.7478(3) 0.3769(2) 0.5760(4) 0.0641(13) Uani 1 1 d .
H92B H 0.7401 0.4108 0.5323 0.077 Uiso 1 1 calc R
C93B C 0.8036(4) 0.3239(3) 0.5550(5) 0.0826(17) Uani 1 1 d .
H93B H 0.8331 0.3226 0.4976 0.099 Uiso 1 1 calc R
C94B C 0.8146(3) 0.2744(3) 0.6189(5) 0.0773(17) Uani 1 1 d .
H94B H 0.8517 0.2391 0.6047 0.093 Uiso 1 1 calc R
C95B C 0.7708(3) 0.2755(2) 0.7063(5) 0.0730(18) Uani 1 1 d .
H95B H 0.7792 0.2417 0.7500 0.088 Uiso 1 1 calc R
C96B C 0.7151(3) 0.32772(19) 0.7259(4) 0.0515(13) Uani 1 1 d .
H96B H 0.6846 0.3285 0.7827 0.062 Uiso 1 1 calc R

loop_
_atom_site_aniso_label
_atom_site_aniso_U_11
_atom_site_aniso_U_22
_atom_site_aniso_U_33
_atom_site_aniso_U_23
_atom_site_aniso_U_13
_atom_site_aniso_U_12
Cl1A 0.0471(6) 0.0597(7) 0.0549(8) 0.0009(7) -0.0085(7) -0.0004(6)
O11A 0.165(5) 0.186(6) 0.149(6) -0.019(5) -0.032(5) -0.015(4)
O12A 0.122(4) 0.203(6) 0.165(6) 0.012(5) -0.026(4) -0.005(4)
O13A 0.125(5) 0.214(7) 0.182(7) -0.036(5) -0.028(4) 0.001(4)
O14A 0.150(5) 0.165(5) 0.154(6) -0.010(4) -0.021(4) -0.025(4)
C1A 0.045(3) 0.080(4) 0.043(3) 0.014(3) 0.004(2) 0.009(2)
C2A 0.065(3) 0.067(3) 0.035(3) 0.008(3) 0.000(2) 0.009(3)
C3A 0.042(3) 0.055(3) 0.049(3) 0.009(3) 0.006(2) 0.009(2)
N4A 0.0332(18) 0.055(2) 0.047(3) -0.006(2) -0.0028(18) 0.0085(16)
C5A 0.0315(19) 0.038(2) 0.047(3) 0.003(3) -0.009(2) 0.0099(16)
N6A 0.0444(19) 0.0318(18) 0.040(3) 0.0015(15) -0.0105(16) 0.0033(14)
C7A 0.036(2) 0.034(2) 0.042(3) 0.008(2) -0.007(2) 0.0070(17)
C8A 0.036(2) 0.043(3) 0.041(3) -0.005(2) 0.005(2) -0.0027(18)
C9A 0.038(2) 0.030(2) 0.050(3) 0.003(2) 0.005(2) -0.0007(18)
N10A 0.0409(19) 0.035(2) 0.042(3) 0.0117(19) -0.0046(17) 0.0030(15)
N11A 0.047(2) 0.0385(19) 0.049(3) -0.0007(18) 0.004(2) 0.0092(15)
N13A 0.043(2) 0.060(2) 0.057(3) -0.005(2) 0.0048(19) 0.0000(18)
C14A 0.066(3) 0.088(4) 0.077(5) -0.006(3) 0.022(3) -0.001(3)
C15A 0.069(3) 0.058(3) 0.070(4) 0.012(3) 0.001(3) 0.026(3)
C71A 0.067(3) 0.044(3) 0.044(4) 0.000(2) -0.008(3) 0.008(2)
C72A 0.089(4) 0.033(3) 0.091(5) 0.012(3) 0.008(3) 0.015(2)
C73A 0.127(6) 0.041(3) 0.104(6) 0.005(3) -0.005(5) 0.011(3)
C74A 0.165(7) 0.023(3) 0.100(6) -0.007(3) 0.001(5) -0.003(3)
C75A 0.147(6) 0.060(4) 0.093(5) -0.028(4) 0.006(5) -0.018(4)
C76A 0.115(5) 0.046(3) 0.073(5) 0.004(3) -0.025(4) 0.000(3)
C91A 0.036(2) 0.042(2) 0.047(3) 0.003(2) 0.005(2) 0.004(2)
C92A 0.061(3) 0.048(3) 0.052(4) 0.009(2) -0.003(3) 0.005(2)
C93A 0.066(3) 0.079(4) 0.076(4) 0.028(3) 0.011(3) 0.019(3)
C94A 0.067(3) 0.051(3) 0.087(5) 0.016(3) 0.011(3) 0.020(3)
C95A 0.058(3) 0.042(3) 0.104(5) 0.007(3) 0.017(3) 0.001(2)
C96A 0.046(2) 0.032(2) 0.062(4) 0.004(2) 0.012(2) -0.0016(18)
C12A 0.044(2) 0.047(3) 0.038(3) 0.000(2) -0.002(2) 0.004(2)
Cl1B 0.0505(6) 0.0753(8) 0.0551(8) 0.0029(8) -0.0061(8) 0.0018(7)
O11B 0.136(5) 0.171(6) 0.146(6) -0.017(4) -0.029(4) -0.017(4)
O12B 0.153(5) 0.266(9) 0.132(5) -0.015(6) -0.036(5) -0.030(5)
O13B 0.176(6) 0.224(8) 0.208(8) -0.041(7) -0.062(6) 0.040(6)
O14B 0.169(5) 0.221(7) 0.159(6) -0.017(6) -0.029(5) -0.024(5)
C1B 0.055(3) 0.094(4) 0.053(4) 0.017(3) 0.011(3) -0.004(3)
C2B 0.072(4) 0.073(4) 0.048(3) 0.008(3) 0.002(3) 0.009(3)
C3B 0.044(3) 0.076(3) 0.054(3) 0.001(3) 0.006(2) 0.027(3)
N4B 0.043(2) 0.058(2) 0.051(3) 0.003(2) -0.0106(19) 0.0120(19)
C5B 0.040(3) 0.045(3) 0.040(3) -0.004(2) -0.010(2) 0.012(2)
N6B 0.057(2) 0.039(2) 0.035(2) -0.0056(17) -0.0123(18) 0.0096(18)
C7B 0.055(3) 0.039(2) 0.041(3) 0.009(2) -0.008(3) 0.0104(19)
C8B 0.041(2) 0.043(3) 0.057(3) -0.009(2) 0.004(2) -0.0053(19)
C9B 0.048(2) 0.027(2) 0.045(3) -0.004(2) 0.003(2) 0.0077(17)
N10B 0.043(2) 0.037(2) 0.047(3) 0.0023(17) -0.0117(18) 0.0063(16)
N11B 0.045(2) 0.042(2) 0.064(3) 0.001(2) -0.003(2) 0.0012(17)
C12B 0.057(3) 0.040(3) 0.042(3) -0.010(2) -0.014(2) 0.005(2)
N13B 0.044(2) 0.074(3) 0.069(3) 0.011(3) 0.010(2) 0.001(2)
C14B 0.077(4) 0.088(4) 0.090(5) 0.011(3) 0.029(3) -0.010(3)
C15B 0.076(4) 0.071(3) 0.072(4) 0.003(3) 0.007(3) 0.040(3)
C71B 0.089(3) 0.045(3) 0.047(3) 0.001(3) -0.008(3) 0.022(3)
C72B 0.098(4) 0.040(3) 0.101(5) 0.010(3) -0.001(4) 0.012(3)
C73B 0.144(6) 0.047(3) 0.106(6) 0.004(4) -0.010(5) 0.019(4)
C74B 0.188(8) 0.027(3) 0.089(5) -0.016(3) 0.012(5) -0.005(4)
C75B 0.172(8) 0.083(5) 0.091(6) -0.033(4) 0.025(5) -0.039(5)
C76B 0.099(4) 0.035(3) 0.086(5) 0.002(3) -0.014(4) -0.004(3)
C91B 0.036(2) 0.035(2) 0.054(3) -0.001(2) 0.003(2) 0.0040(17)
C92B 0.069(3) 0.049(3) 0.075(4) 0.007(3) 0.000(3) 0.009(3)
C93B 0.091(4) 0.068(4) 0.089(5) 0.005(3) 0.019(3) 0.013(3)
C94B 0.063(3) 0.046(3) 0.123(6) -0.009(3) 0.013(4) 0.015(2)
C95B 0.051(3) 0.042(3) 0.125(6) 0.007(3) 0.011(3) 0.004(2)
C96B 0.046(3) 0.029(2) 0.079(4) 0.014(2) 0.006(2) 0.0000(19)

loop_
_atom_type_symbol
_atom_type_description
_atom_type_scat_dispersion_real
_atom_type_scat_dispersion_imag
_atom_type_scat_source
C C 0.0181 0.0091 'International Tables Vol C Tables 4.2.6.8 and 6.1.1.4'
H H 0.0000 0.0000 'International Tables Vol C Tables 4.2.6.8 and 6.1.1.4'
N N 0.0311 0.0180 'International Tables Vol C Tables 4.2.6.8 and 6.1.1.4'
O O 0.0492 0.0322 'International Tables Vol C Tables 4.2.6.8 and 6.1.1.4'
Cl Cl 0.3639 0.7018 'International Tables Vol C Tables 4.2.6.8 and 6.1.1.4'

loop_
_geom_angle_atom_site_label_1
_geom_angle_atom_site_label_2
_geom_angle_atom_site_label_3
_geom_angle
O14A Cl1A O11A 110.8(4)
O14A Cl1A O13A 110.4(4)
O11A Cl1A O13A 110.0(4)
O14A Cl1A O12A 109.6(4)
O11A Cl1A O12A 108.4(4)
O13A Cl1A O12A 107.5(4)
N13A C1A C2A 127.7(5)
N13A C1A C14A 115.7(5)
C2A C1A C14A 116.6(5)
C1A C2A C3A 118.2(5)
C1A C2A H2A 120.9
C3A C2A H2A 120.9
N4A C3A C2A 116.6(4)
N4A C3A C15A 121.5(4)
C2A C3A C15A 121.6(5)
C5A N4A C3A 134.5(4)
C5A N4A C12A 104.9(4)
C3A N4A C12A 120.3(4)
N6A C5A N4A 129.4(4)
N6A C5A N10A 123.7(4)
N4A C5A N10A 106.8(4)
C7A N6A C5A 116.9(4)
N6A C7A C8A 121.2(3)
N6A C7A C71A 115.0(4)
C8A C7A C71A 123.8(4)
C9A C8A C7A 120.4(4)
C9A C8A H8A 119.8
C7A C8A H8A 119.8
N10A C9A C8A 116.5(4)
N10A C9A C91A 120.9(4)
C8A C9A C91A 122.6(4)
C9A N10A N11A 127.5(3)
C9A N10A C5A 121.3(4)
N11A N10A C5A 111.2(4)
C12A N11A N10A 104.0(3)
C1A N13A C12A 114.4(4)
C1A C14A H14A 109.5
C1A C14A H14B 109.5
H14A C14A H14B 109.5
C1A C14A H14C 109.5
H14A C14A H14C 109.5
H14B C14A H14C 109.5
C3A C15A H15A 109.5
C3A C15A H15B 109.5
H15A C15A H15B 109.5
C3A C15A H15C 109.5
H15A C15A H15C 109.5
H15B C15A H15C 109.5
C76A C71A C72A 119.2(4)
C76A C71A C7A 119.4(4)
C72A C71A C7A 121.1(4)
C73A C72A C71A 121.8(6)
C73A C72A H72A 119.1
C71A C72A H72A 119.1
C72A C73A C74A 118.8(6)
C72A C73A H73A 120.6
C74A C73A H73A 120.6
C75A C74A C73A 119.3(5)
C75A C74A H74A 120.3
C73A C74A H74A 120.3
C74A C75A C76A 120.6(6)
C74A C75A H75A 119.7
C76A C75A H75A 119.7
C75A C76A C71A 120.3(5)
C75A C76A H76A 119.8
C71A C76A H76A 119.8
C96A C91A C92A 120.5(4)
C96A C91A C9A 121.0(4)
C92A C91A C9A 118.5(4)
C93A C92A C91A 120.8(5)
C93A C92A H92A 119.6
C91A C92A H92A 119.6
C92A C93A C94A 118.9(6)
C92A C93A H93A 120.5
C94A C93A H93A 120.5
C93A C94A C95A 120.8(5)
C93A C94A H94A 119.6
C95A C94A H94A 119.6
C96A C95A C94A 119.9(5)
C96A C95A H95A 120.1
C94A C95A H95A 120.1
C95A C96A C91A 119.2(5)
C95A C96A H96A 120.4
C91A C96A H96A 120.4
N11A C12A N13A 124.4(4)
N11A C12A N4A 112.9(4)
N13A C12A N4A 122.6(4)
O12B Cl1B O13B 110.9(5)
O12B Cl1B O11B 111.0(3)
O13B Cl1B O11B 110.1(5)
O12B Cl1B O14B 108.2(5)
O13B Cl1B O14B 108.3(4)
O11B Cl1B O14B 108.3(4)
N13B C1B C2B 125.6(5)
N13B C1B C14B 114.5(5)
C2B C1B C14B 119.8(5)
C1B C2B C3B 122.4(5)
C1B C2B H2B 118.8
C3B C2B H2B 118.8
N4B C3B C2B 111.4(4)
N4B C3B C15B 120.7(5)
C2B C3B C15B 127.7(4)
C5B N4B C3B 131.1(4)
C5B N4B C12B 105.6(3)
C3B N4B C12B 123.3(4)
N6B C5B N4B 130.4(4)
N6B C5B N10B 123.2(4)
N4B C5B N10B 106.3(4)
C7B N6B C5B 116.1(3)
N6B C7B C8B 123.0(4)
N6B C7B C71B 114.1(4)
C8B C7B C71B 122.7(4)
C9B C8B C7B 119.6(4)
C9B C8B H8B 120.2
C7B C8B H8B 120.2
N10B C9B C8B 116.7(3)
N10B C9B C91B 121.2(3)
C8B C9B C91B 122.1(4)
C9B N10B N11B 126.9(3)
C9B N10B C5B 121.3(3)
N11B N10B C5B 111.5(4)
C12B N11B N10B 104.5(3)
N11B C12B N13B 126.2(4)
N11B C12B N4B 111.9(4)
N13B C12B N4B 121.8(4)
C1B N13B C12B 115.2(4)
C1B C14B H14D 109.5
C1B C14B H14E 109.5
H14D C14B H14E 109.5
C1B C14B H14F 109.5
H14D C14B H14F 109.5
H14E C14B H14F 109.5
C3B C15B H15D 109.5
C3B C15B H15E 109.5
H15D C15B H15E 109.5
C3B C15B H15F 109.5
H15D C15B H15F 109.5
H15E C15B H15F 109.5
C76B C71B C72B 118.9(5)
C76B C71B C7B 122.3(4)
C72B C71B C7B 118.7(5)
C71B C72B C73B 121.0(6)
C71B C72B H72B 119.5
C73B C72B H72B 119.5
C74B C73B C72B 119.7(6)
C74B C73B H73B 120.1
C72B C73B H73B 120.1
C75B C74B C73B 119.4(6)
C75B C74B H74B 120.3
C73B C74B H74B 120.3
C74B C75B C76B 120.8(7)
C74B C75B H75B 119.6
C76B C75B H75B 119.6
C71B C76B C75B 120.1(6)
C71B C76B H76B 120.0
C75B C76B H76B 120.0
C92B C91B C96B 119.2(4)
C92B C91B C9B 120.6(4)
C96B C91B C9B 120.1(4)
C91B C92B C93B 120.5(5)
C91B C92B H92B 119.7
C93B C92B H92B 119.7
C94B C93B C92B 119.7(6)
C94B C93B H93B 120.2
C92B C93B H93B 120.2
C93B C94B C95B 121.0(5)
C93B C94B H94B 119.5
C95B C94B H94B 119.5
C96B C95B C94B 118.8(5)
C96B C95B H95B 120.6
C94B C95B H95B 120.6
C91B C96B C95B 120.7(5)
C91B C96B H96B 119.7
C95B C96B H96B 119.7

loop_
_geom_bond_atom_site_label_1
_geom_bond_atom_site_label_2
_geom_bond_distance
Cl1A O14A 1.374(6)
Cl1A O11A 1.369(7)
Cl1A O13A 1.371(7)
Cl1A O12A 1.370(6)
C1A N13A 1.295(6)
C1A C2A 1.384(7)
C1A C14A 1.567(7)
C2A C3A 1.392(7)
C2A H2A 0.9300
C3A N4A 1.369(6)
C3A C15A 1.512(6)
N4A C5A 1.342(5)
N4A C12A 1.417(5)
C5A N6A 1.339(5)
C5A N10A 1.384(5)
N6A C7A 1.318(5)
C7A C8A 1.428(6)
C7A C71A 1.489(6)
C8A C9A 1.389(5)
C8A H8A 0.9300
C9A N10A 1.322(5)
C9A C91A 1.488(6)
N10A N11A 1.371(4)
N11A C12A 1.304(5)
N13A C12A 1.360(6)
C14A H14A 0.9600
C14A H14B 0.9600
C14A H14C 0.9600
C15A H15A 0.9600
C15A H15B 0.9600
C15A H15C 0.9600
C71A C76A 1.399(7)
C71A C72A 1.367(6)
C72A C73A 1.374(7)
C72A H72A 0.9300
C73A C74A 1.412(8)
C73A H73A 0.9300
C74A C75A 1.388(9)
C74A H74A 0.9300
C75A C76A 1.364(8)
C75A H75A 0.9300
C76A H76A 0.9300
C91A C96A 1.390(6)
C91A C92A 1.374(6)
C92A C93A 1.390(6)
C92A H92A 0.9300
C93A C94A 1.375(8)
C93A H93A 0.9300
C94A C95A 1.398(8)
C94A H94A 0.9300
C95A C96A 1.386(7)
C95A H95A 0.9300
C96A H96A 0.9300
Cl1B O12B 1.354(8)
Cl1B O13B 1.348(7)
Cl1B O11B 1.379(6)
Cl1B O14B 1.384(7)
C1B N13B 1.285(6)
C1B C2B 1.381(7)
C1B C14B 1.566(7)
C2B C3B 1.385(7)
C2B H2B 0.9300
C3B N4B 1.378(6)
C3B C15B 1.515(7)
N4B C5B 1.343(6)
N4B C12B 1.413(5)
C5B N6B 1.338(5)
C5B N10B 1.379(5)
N6B C7B 1.319(5)
C7B C8B 1.416(6)
C7B C71B 1.484(6)
C8B C9B 1.372(5)
C8B H8B 0.9300
C9B N10B 1.345(5)
C9B C91B 1.481(5)
N10B N11B 1.362(5)
N11B C12B 1.310(5)
C12B N13B 1.342(6)
C14B H14D 0.9600
C14B H14E 0.9600
C14B H14F 0.9600
C15B H15D 0.9600
C15B H15E 0.9600
C15B H15F 0.9600
C71B C76B 1.391(7)
C71B C72B 1.381(6)
C72B C73B 1.388(8)
C72B H72B 0.9300
C73B C74B 1.385(9)
C73B H73B 0.9300
C74B C75B 1.380(10)
C74B H74B 0.9300
C75B C76B 1.383(8)
C75B H75B 0.9300
C76B H76B 0.9300
C91B C92B 1.381(7)
C91B C96B 1.397(6)
C92B C93B 1.398(7)
C92B H92B 0.9300
C93B C94B 1.358(8)
C93B H93B 0.9300
C94B C95B 1.408(8)
C94B H94B 0.9300
C95B C96B 1.380(6)
C95B H95B 0.9300
C96B H96B 0.9300
